data_7107182
loop_
_publ_author_name
'Jian Lu'
'Jing-Xiang Lin'
'Xiu-Ling Zhao'
'Rong Cao'

_publ_section_title
;
 Photochromic hybrid materials of cucurbituril and polyoxometalates as
 photocatalysts under visible light
;
_journal_name_full Chem.Commun.
_journal_page_first 669
_journal_paper_doi 10.1039/c1cc16268c
_journal_volume 48
_journal_year 2012
_chemical_formula_sum 'C80 H138 K2 N40 Na4 O101 P2 W18'
_chemical_formula_weight 6817.70
_chemical_name_systematic
;
?
;
_space_group_IT_number 18
_symmetry_cell_setting orthorhombic
_symmetry_space_group_name_Hall 'P 2 2ab'
_symmetry_space_group_name_H-M 'P 21 21 2'
_atom_sites_solution_hydrogens geom
_atom_sites_solution_primary direct
_atom_sites_solution_secondary difmap
_audit_creation_method SHELXL-97
_cell_angle_alpha 90.00
_cell_angle_beta 90.00
_cell_angle_gamma 90.00
_cell_formula_units_Z 2
_cell_length_a 18.1397(18)
_cell_length_b 33.364(3)
_cell_length_c 12.4570(12)
_cell_measurement_temperature 297(2)
_cell_volume 7539.1(12)
_computing_cell_refinement 'CrystalClear (Rigaku Corp., 2000)'
_computing_data_collection 'CrystalClear (Rigaku Corp., 2000)'
_computing_data_reduction 'CrystalClear (Rigaku Corp., 2000)'
_computing_molecular_graphics 'SHELXL-97 (Sheldrick, 1997)'
_computing_publication_material 'SHELXL-97 (Sheldrick, 1997)'
_computing_structure_refinement 'SHELXL-97 (Sheldrick, 1997)'
_computing_structure_solution 'SHELXS-97 (Sheldrick, 1990)'
_diffrn_ambient_temperature 297(2)
_diffrn_measured_fraction_theta_full 0.996
_diffrn_measured_fraction_theta_max 0.996
_diffrn_measurement_device_type
;
Mercury
;
_diffrn_measurement_method dtprofit.ref
_diffrn_radiation_monochromator graphite
_diffrn_radiation_source 'fine-focus sealed tube'
_diffrn_radiation_type MoK\a
_diffrn_radiation_wavelength 0.71073
_diffrn_reflns_av_R_equivalents 0.0495
_diffrn_reflns_av_sigmaI/netI 0.0505
_diffrn_reflns_limit_h_max 23
_diffrn_reflns_limit_h_min -23
_diffrn_reflns_limit_k_max 43
_diffrn_reflns_limit_k_min -41
_diffrn_reflns_limit_l_max 12
_diffrn_reflns_limit_l_min -16
_diffrn_reflns_number 59528
_diffrn_reflns_theta_full 27.48
_diffrn_reflns_theta_max 27.48
_diffrn_reflns_theta_min 2.04
_diffrn_standards_decay_% none
_diffrn_standards_interval_count none
_diffrn_standards_interval_time none
_diffrn_standards_number none
_exptl_absorpt_coefficient_mu 13.881
_exptl_absorpt_correction_T_max 0.250
_exptl_absorpt_correction_T_min 0.143
_exptl_absorpt_correction_type empirical
_exptl_absorpt_process_details CrystalClear
_exptl_crystal_colour colorless
_exptl_crystal_density_diffrn 3.003
_exptl_crystal_density_method 'not measured'
_exptl_crystal_description block
_exptl_crystal_F_000 6300
_exptl_crystal_size_max 0.15
_exptl_crystal_size_mid 0.15
_exptl_crystal_size_min 0.1
_refine_diff_density_max 3.131
_refine_diff_density_min -2.631
_refine_diff_density_rms 0.551
_refine_ls_abs_structure_details 'Flack H D (1983), Acta Cryst. A39, 876-881'
_refine_ls_abs_structure_Flack 1.005(14)
_refine_ls_extinction_method none
_refine_ls_goodness_of_fit_ref 1.109
_refine_ls_hydrogen_treatment theoretical
_refine_ls_matrix_type full
_refine_ls_number_parameters 1097
_refine_ls_number_reflns 17207
_refine_ls_number_restraints 0
_refine_ls_restrained_S_all 1.109
_refine_ls_R_factor_all 0.0505
_refine_ls_R_factor_gt 0.0451
_refine_ls_shift/su_max 0.047
_refine_ls_shift/su_mean 0.001
_refine_ls_structure_factor_coef Fsqd
_refine_ls_weighting_details 'calc w=1/[\s^2^(Fo^2^)+(0.0761P)^2^+111.4364P] where P=(Fo^2^+2Fc^2^)/3'
_refine_ls_weighting_scheme calc
_refine_ls_wR_factor_gt 0.1221
_refine_ls_wR_factor_ref 0.1409
_reflns_number_gt 16203
_reflns_number_total 17207
_reflns_threshold_expression >2sigma(I)
_cod_data_source_file c1cc16268c.txt
_cod_data_source_block CB5POM1
_cod_original_cell_volume 7539.2(13)
_cod_original_sg_symbol_H-M P2(1)2(1)2
_cod_database_code 7107182

loop_
_symmetry_equiv_pos_as_xyz
'x, y, z'
'-x, -y, z'
'x+1/2, -y+1/2, -z'
'-x+1/2, y+1/2, -z'

loop_
_atom_site_label
_atom_site_type_symbol
_atom_site_fract_x
_atom_site_fract_y
_atom_site_fract_z
_atom_site_U_iso_or_equiv
_atom_site_adp_type
_atom_site_occupancy
_atom_site_symmetry_multiplicity
_atom_site_calc_flag
_atom_site_refinement_flags
W1 W 0.00195(4) 0.147632(16) 1.81484(4) 0.01790(11) Uani 1 1 d .
W2 W -0.09274(3) 0.057392(16) 2.21589(4) 0.01422(12) Uani 1 1 d .
W3 W 0.09165(3) 0.054500(16) 2.21498(4) 0.01325(11) Uani 1 1 d .
W4 W -0.10383(3) 0.058274(17) 1.73008(5) 0.01566(12) Uani 1 1 d .
W5 W 0.09887(3) 0.054714(17) 1.72723(5) 0.01608(12) Uani 1 1 d .
W6 W -0.19690(3) 0.050748(15) 1.96211(5) 0.01448(11) Uani 1 1 d .
W7 W 0.19175(3) 0.062256(15) 1.95990(5) 0.01446(11) Uani 1 1 d .
W8 W -0.10301(3) 0.145959(16) 2.04108(5) 0.01697(12) Uani 1 1 d .
W9 W 0.08470(3) 0.149277(16) 2.05739(5) 0.01635(12) Uani 1 1 d .
P10 P -0.00167(19) 0.05962(9) 1.9680(2) 0.0123(6) Uani 1 1 d .
O1 O -0.0036(6) 0.1067(2) 1.9693(7) 0.0149(17) Uiso 1 1 d .
O2 O 0.0000(6) 0.0648(3) 2.2862(7) 0.0181(18) Uani 1 1 d .
O3 O 0.1597(5) 0.0479(3) 2.1006(8) 0.0168(19) Uani 1 1 d .
O4 O -0.1613(6) 0.0448(3) 2.1030(9) 0.020(2) Uani 1 1 d .
O5 O -0.0025(6) 0.0463(3) 1.7021(7) 0.0200(19) Uani 1 1 d .
O6 O 0.0689(5) 0.0471(3) 1.9081(8) 0.017(2) Uani 1 1 d .
O7 O -0.1639(6) 0.1071(3) 1.9815(9) 0.019(2) Uani 1 1 d .
O8 O -0.0707(5) 0.0447(3) 1.9109(8) 0.017(2) Uani 1 1 d .
O9 O -0.0014(6) 0.0471(3) 2.0857(7) 0.0145(17) Uani 1 1 d .
O11 O -0.1380(6) 0.0671(3) 1.6046(9) 0.022(2) Uani 1 1 d .
O12 O 0.1304(6) 0.0651(3) 1.5996(9) 0.024(2) Uani 1 1 d .
O13 O -0.1505(6) 0.0625(4) 2.3240(9) 0.025(2) Uani 1 1 d .
O14 O 0.1544(6) 0.1131(3) 1.9827(9) 0.021(2) Uani 1 1 d .
O15 O 0.0854(6) 0.1100(3) 2.1656(9) 0.019(2) Uani 1 1 d .
O16 O -0.0927(6) 0.1095(3) 2.1628(9) 0.018(2) Uani 1 1 d .
O17 O 0.1493(6) 0.0614(3) 2.3216(9) 0.022(2) Uani 1 1 d .
O18 O -0.0735(6) 0.1099(3) 1.7654(9) 0.023(2) Uani 1 1 d .
O19 O 0.0684(6) 0.1102(3) 1.7628(9) 0.020(2) Uani 1 1 d .
O21 O 0.0691(6) 0.1705(3) 1.9136(8) 0.020(2) Uani 1 1 d .
O23 O -0.0085(6) 0.1692(3) 2.0946(8) 0.020(2) Uani 1 1 d .
O24 O 0.2835(5) 0.0715(3) 1.9813(9) 0.022(2) Uani 1 1 d .
O25 O 0.0004(7) 0.1834(3) 1.7171(8) 0.027(2) Uani 1 1 d .
O27 O -0.0781(6) 0.1693(3) 1.9053(10) 0.027(3) Uani 1 1 d .
O29 O -0.2892(5) 0.0593(3) 1.9816(9) 0.022(2) Uani 1 1 d .
O30 O 0.1879(6) 0.0660(3) 1.8074(8) 0.021(2) Uani 1 1 d .
O33 O -0.1633(7) 0.1808(3) 2.0899(10) 0.026(2) Uani 1 1 d .
O34 O -0.1915(6) 0.0618(3) 1.8099(9) 0.020(2) Uani 1 1 d .
O38 O -0.1989(5) -0.0042(3) 1.9400(8) 0.021(2) Uani 1 1 d .
O42 O 0.1421(6) 0.1851(3) 2.1070(10) 0.026(2) Uani 1 1 d .
K1 K 0.00822(18) 0.23118(11) 1.5412(3) 0.0293(7) Uani 1 1 d .
O10 O 0.0792(5) -0.0008(3) 2.2272(7) 0.0178(18) Uani 1 1 d .
O20 O 0.1165(5) -0.0004(3) 1.7300(8) 0.0212(19) Uani 1 1 d .
Na1 Na 0.1679(7) 0.0022(3) 1.4798(7) 0.069(3) Uani 1 1 d .
N10 N -0.1171(8) 0.3417(4) 1.6951(12) 0.026(3) Uani 1 1 d .
O22 O 0.0000 0.0000 0.4796(15) 0.077(8) Uani 1 2 d S
O26 O -0.0999(6) 0.2425(3) 1.3925(9) 0.025(2) Uani 1 1 d .
O28 O -0.1233(7) 0.2487(3) 0.8593(9) 0.031(3) Uani 1 1 d .
O31 O 0.1462(5) 0.2544(3) 1.5210(9) 0.020(2) Uani 1 1 d .
O35 O 0.0557(6) 0.2267(3) 1.3233(9) 0.023(2) Uani 1 1 d .
N18 N 0.1332(7) 0.2722(4) 1.2386(11) 0.021(3) Uani 1 1 d .
N20 N -0.1120(7) 0.2748(4) 1.2280(10) 0.021(3) Uani 1 1 d .
N21 N 0.1392(8) 0.3400(4) 1.1670(10) 0.024(3) Uani 1 1 d .
N22 N 0.0232(8) 0.3345(4) 1.1135(11) 0.028(3) Uani 1 1 d .
N23 N 0.0186(7) 0.2651(4) 1.1785(10) 0.024(3) Uani 1 1 d .
O36 O 0.0695(6) 0.4545(3) 1.5411(11) 0.033(3) Uani 1 1 d .
N29 N -0.1762(7) 0.3226(3) 1.5487(10) 0.020(2) Uani 1 1 d .
N30 N 0.2159(8) 0.3587(4) 1.3242(12) 0.027(3) Uani 1 1 d .
O32 O 0.1713(7) 0.4225(3) 1.3533(11) 0.035(3) Uani 1 1 d .
C33 C 0.1977(8) 0.3905(4) 1.3857(13) 0.021(3) Uani 1 1 d .
N36 N -0.1793(8) 0.2961(4) 1.3650(10) 0.021(3) Uani 1 1 d .
O37 O 0.0660(7) 0.3971(3) 1.1599(10) 0.030(3) Uani 1 1 d .
N44 N 0.1369(8) 0.4066(4) 1.6348(12) 0.025(3) Uani 1 1 d .
C45 C -0.1518(8) 0.3084(4) 1.1826(12) 0.019(3) Uani 1 1 d .
C47 C 0.2524(8) 0.3271(4) 1.3849(14) 0.022(3) Uani 1 1 d .
C48 C 0.0508(10) 0.2932(5) 1.1004(13) 0.026(3) Uani 1 1 d .
C50 C -0.1275(9) 0.4168(5) 1.5096(13) 0.026(3) Uani 1 1 d .
N51 N 0.0197(8) 0.4161(4) 1.6784(11) 0.027(3) Uani 1 1 d .
C52 C 0.0753(9) 0.3610(4) 1.1498(12) 0.024(3) Uani 1 1 d .
C54 C 0.0456(10) 0.2788(6) 0.9873(14) 0.034(4) Uani 1 1 d .
H54A H -0.0064 0.2765 0.9666 0.052 Uiso 1 1 calc R
H54B H 0.0694 0.2525 0.9811 0.052 Uiso 1 1 calc R
H54C H 0.0704 0.2979 0.9397 0.052 Uiso 1 1 calc R
C58 C 0.1971(8) 0.2616(4) 1.3036(12) 0.021(3) Uani 1 1 d .
H58A H 0.2414 0.2606 1.2572 0.026 Uiso 1 1 calc R
H58B H 0.1897 0.2346 1.3345 0.026 Uiso 1 1 calc R
N59 N 0.2133(8) 0.3825(4) 1.4893(12) 0.026(3) Uani 1 1 d .
C60 C -0.0576(8) 0.2508(4) 1.1738(12) 0.018(3) Uani 1 1 d .
H60A H -0.0720 0.2486 1.0974 0.022 Uiso 1 1 calc R
H60B H -0.0591 0.2235 1.2046 0.022 Uiso 1 1 calc R
C62 C 0.2510(8) 0.3442(4) 1.5016(13) 0.024(3) Uani 1 1 d .
C63 C -0.2043(8) 0.3637(4) 1.5647(13) 0.022(3) Uani 1 1 d .
C65 C 0.1351(10) 0.2980(5) 1.1426(14) 0.027(3) Uani 1 1 d .
N67 N -0.1079(8) 0.4086(4) 1.6134(12) 0.025(3) Uani 1 1 d .
C68 C -0.1985(10) 0.3960(6) 1.7559(16) 0.036(4) Uani 1 1 d .
H68A H -0.1641 0.4043 1.8123 0.054 Uiso 1 1 calc R
H68B H -0.2322 0.3757 1.7846 0.054 Uiso 1 1 calc R
H68C H -0.2268 0.4192 1.7313 0.054 Uiso 1 1 calc R
C71 C 0.0754(9) 0.4283(5) 1.6093(14) 0.027(3) Uani 1 1 d .
C73 C -0.1254(7) 0.2679(4) 1.3334(13) 0.020(3) Uani 1 1 d .
C74 C 0.3293(9) 0.3185(5) 1.3385(16) 0.031(4) Uani 1 1 d .
H74A H 0.3243 0.3079 1.2654 0.047 Uiso 1 1 calc R
H74B H 0.3545 0.2987 1.3836 0.047 Uiso 1 1 calc R
H74C H 0.3582 0.3433 1.3368 0.047 Uiso 1 1 calc R
C79 C 0.1863(11) 0.3903(5) 1.8105(16) 0.037(4) Uani 1 1 d .
H79A H 0.2355 0.3844 1.7822 0.056 Uiso 1 1 calc R
H79B H 0.1774 0.3741 1.8748 0.056 Uiso 1 1 calc R
H79C H 0.1831 0.4188 1.8290 0.056 Uiso 1 1 calc R
C80 C -0.1563(9) 0.3787(5) 1.6639(13) 0.026(3) Uani 1 1 d .
C81 C 0.1293(10) 0.3805(5) 1.7268(14) 0.028(3) Uani 1 1 d .
C83 C -0.0545(9) 0.4344(5) 1.6670(15) 0.028(3) Uani 1 1 d .
H83A H -0.0735 0.4412 1.7393 0.033 Uiso 1 1 calc R
H83B H -0.0499 0.4597 1.6259 0.033 Uiso 1 1 calc R
C84 C -0.0644(10) 0.3386(6) 1.7847(13) 0.031(4) Uani 1 1 d .
H84A H -0.0809 0.3564 1.8435 0.038 Uiso 1 1 calc R
H84B H -0.0649 0.3108 1.8123 0.038 Uiso 1 1 calc R
C85 C -0.2866(10) 0.3619(6) 1.5840(17) 0.039(4) Uani 1 1 d .
H85A H -0.3113 0.3523 1.5189 0.059 Uiso 1 1 calc R
H85B H -0.3049 0.3886 1.6021 0.059 Uiso 1 1 calc R
H85C H -0.2969 0.3435 1.6434 0.059 Uiso 1 1 calc R
C93 C 0.0685(8) 0.2522(4) 1.2521(14) 0.025(3) Uani 1 1 d .
C94 C 0.2059(10) 0.3601(5) 1.2071(13) 0.033(4) Uani 1 1 d .
H94A H 0.2044 0.3885 1.1844 0.039 Uiso 1 1 calc R
H94B H 0.2494 0.3476 1.1727 0.039 Uiso 1 1 calc R
C95 C 0.0442(10) 0.3888(5) 1.7643(14) 0.030(4) Uani 1 1 d .
C102 C 0.0356(13) 0.4088(6) 1.8722(16) 0.045(5) Uani 1 1 d .
H10A H -0.0169 0.4127 1.8877 0.067 Uiso 1 1 calc R
H10B H 0.0605 0.4349 1.8712 0.067 Uiso 1 1 calc R
H10C H 0.0576 0.3919 1.9279 0.067 Uiso 1 1 calc R
O39 O -0.1002(7) 0.4430(3) 1.4534(11) 0.037(3) Uani 1 1 d .
N9 N 0.0117(7) 0.3493(4) 1.7549(11) 0.028(3) Uani 1 1 d .
C11 C 0.1937(9) 0.2830(5) 1.0621(14) 0.031(4) Uani 1 1 d .
H11A H 0.2430 0.2868 1.0927 0.046 Uiso 1 1 calc R
H11B H 0.1896 0.2982 0.9951 0.046 Uiso 1 1 calc R
H11C H 0.1857 0.2545 1.0474 0.046 Uiso 1 1 calc R
O40 O -0.1080(7) 0.2755(3) 1.6413(9) 0.027(2) Uani 1 1 d .
N14 N -0.1835(8) 0.3908(4) 1.4815(12) 0.028(3) Uani 1 1 d .
N15 N -0.1817(7) 0.3637(4) 1.2975(11) 0.024(3) Uani 1 1 d .
C16 C 0.3267(8) 0.3482(5) 1.5554(15) 0.028(3) Uani 1 1 d .
H16A H 0.3206 0.3591 1.6280 0.042 Uiso 1 1 calc R
H16B H 0.3578 0.3663 1.5131 0.042 Uiso 1 1 calc R
H16C H 0.3501 0.3218 1.5596 0.042 Uiso 1 1 calc R
N19 N -0.1064(7) 0.3441(4) 1.1666(11) 0.025(3) Uani 1 1 d .
C22 C -0.1919(11) 0.2963(6) 1.0817(15) 0.036(4) Uani 1 1 d .
H22A H -0.1561 0.2882 1.0269 0.054 Uiso 1 1 calc R
H22B H -0.2209 0.3190 1.0550 0.054 Uiso 1 1 calc R
H22C H -0.2249 0.2738 1.0974 0.054 Uiso 1 1 calc R
C24 C 0.0598(9) 0.3199(5) 1.7203(13) 0.026(3) Uani 1 1 d .
N25 N 0.1273(8) 0.3378(4) 1.7013(12) 0.027(3) Uani 1 1 d .
C26 C -0.0503(8) 0.3486(5) 1.0858(12) 0.027(3) Uani 1 1 d .
H26A H -0.0467 0.3774 1.0671 0.032 Uiso 1 1 calc R
H26B H -0.0666 0.3342 1.0206 0.032 Uiso 1 1 calc R
C27 C -0.2855(9) 0.3184(5) 1.2600(15) 0.032(4) Uani 1 1 d .
H27A H -0.3127 0.3276 1.3234 0.048 Uiso 1 1 calc R
H27B H -0.2975 0.2902 1.2460 0.048 Uiso 1 1 calc R
H27C H -0.2995 0.3347 1.1977 0.048 Uiso 1 1 calc R
C28 C -0.2095(9) 0.2934(4) 1.4768(13) 0.024(3) Uani 1 1 d .
H28A H -0.2634 0.2978 1.4747 0.029 Uiso 1 1 calc R
H28B H -0.2006 0.2662 1.5053 0.029 Uiso 1 1 calc R
N31 N 0.2098(7) 0.2903(4) 1.3909(12) 0.024(3) Uani 1 1 d .
C32 C 0.1907(9) 0.3134(4) 1.6725(13) 0.025(3) Uani 1 1 d .
H32A H 0.2346 0.3232 1.7118 0.031 Uiso 1 1 calc R
H32B H 0.1817 0.2853 1.6948 0.031 Uiso 1 1 calc R
C41 C -0.2025(8) 0.3225(4) 1.2800(13) 0.023(3) Uani 1 1 d .
C34 C -0.2138(10) 0.3922(5) 1.3740(15) 0.029(4) Uani 1 1 d .
H34A H -0.2070 0.4196 1.3454 0.035 Uiso 1 1 calc R
H34B H -0.2674 0.3871 1.3785 0.035 Uiso 1 1 calc R
C38 C -0.1312(9) 0.3096(5) 1.6299(13) 0.024(3) Uani 1 1 d .
C39 C 0.2051(10) 0.4126(5) 1.5711(15) 0.031(4) Uani 1 1 d .
H39A H 0.2038 0.4394 1.5371 0.037 Uiso 1 1 calc R
H39B H 0.2483 0.4117 1.6196 0.037 Uiso 1 1 calc R
C40 C -0.1279(9) 0.3757(5) 1.2294(14) 0.027(3) Uani 1 1 d .
O41 O 0.0460(7) 0.2844(3) 1.7132(10) 0.033(3) Uani 1 1 d .
O43 O -0.1015(7) 0.4113(4) 1.2203(11) 0.032(3) Uani 1 1 d .
O44 O 0.0056(18) 0.0823(8) 1.4866(19) 0.125(11) Uani 1 1 d .
N45 N 0.2057(7) 0.3144(4) 1.5574(11) 0.024(3) Uani 1 1 d .
O45 O -0.0873(9) 0.4743(4) 1.2814(16) 0.058(5) Uani 1 1 d .
C2 C 0.1822(7) 0.2843(4) 1.4911(12) 0.020(3) Uani 1 1 d .
Na2 Na 0.0300(8) 0.4578(5) 1.3196(12) 0.105(5) Uani 1 1 d .
O48 O 0.1405(11) 0.4887(5) 1.4182(18) 0.082(7) Uani 1 1 d .
O49 O 0.0129(15) 0.1528(5) 1.400(3) 0.162(16) Uani 1 1 d .
O51 O -0.2901(18) 0.0046(11) 1.242(2) 0.143(11) Uiso 1 1 d .
O53 O 0.069(2) 0.4836(10) 1.110(3) 0.177(16) Uani 1 1 d .
O55 O -0.2856(13) -0.0005(9) 0.6832(17) 0.032(5) Uiso 0.50 1 d P
O56 O -0.3864(16) -0.0241(8) 1.090(2) 0.042(6) Uiso 0.50 1 d P
O54 O 0.295(3) 0.0113(14) 1.421(4) 0.215(19) Uiso 1 1 d .

loop_
_atom_site_aniso_label
_atom_site_aniso_U_11
_atom_site_aniso_U_22
_atom_site_aniso_U_33
_atom_site_aniso_U_23
_atom_site_aniso_U_13
_atom_site_aniso_U_12
W1 0.0181(2) 0.0114(2) 0.0242(2) 0.0043(2) -0.0035(2) -0.0025(2)
W2 0.0099(2) 0.0142(2) 0.0186(3) -0.0012(2) 0.0010(2) 0.00193(19)
W3 0.0093(2) 0.0134(2) 0.0171(3) -0.0008(2) -0.00113(19) 0.00003(18)
W4 0.0148(3) 0.0146(3) 0.0175(3) 0.0027(2) -0.0030(2) -0.00332(19)
W5 0.0167(3) 0.0146(3) 0.0170(3) 0.0008(2) 0.0017(2) -0.00465(19)
W6 0.0095(2) 0.0130(2) 0.0209(3) 0.0003(2) -0.0018(2) 0.00065(18)
W7 0.0107(2) 0.0133(2) 0.0194(3) -0.0009(2) 0.0012(2) -0.00213(18)
W8 0.0137(2) 0.0104(2) 0.0267(3) -0.0006(2) -0.0020(2) 0.00159(18)
W9 0.0134(2) 0.0105(2) 0.0251(3) -0.0013(2) -0.0027(2) -0.00165(19)
P10 0.0120(14) 0.0101(13) 0.0148(14) -0.0005(11) 0.0000(14) 0.0004(12)
O2 0.009(4) 0.022(4) 0.023(4) -0.002(4) -0.004(4) 0.008(4)
O3 0.011(4) 0.019(5) 0.021(5) 0.004(4) 0.001(4) 0.002(4)
O4 0.019(5) 0.018(5) 0.023(5) 0.001(4) -0.006(4) 0.000(4)
O5 0.021(5) 0.023(5) 0.017(4) 0.003(4) -0.002(4) -0.001(4)
O6 0.007(4) 0.022(5) 0.022(5) 0.004(4) -0.006(4) -0.002(4)
O7 0.020(5) 0.013(4) 0.024(6) -0.001(4) 0.001(4) 0.004(4)
O8 0.012(5) 0.011(4) 0.027(6) 0.004(4) -0.002(4) -0.002(3)
O9 0.009(4) 0.017(4) 0.017(4) 0.001(3) -0.007(4) -0.002(4)
O11 0.028(6) 0.020(5) 0.018(5) 0.001(4) -0.004(4) -0.006(4)
O12 0.028(6) 0.019(5) 0.024(6) -0.003(4) 0.002(4) -0.007(4)
O13 0.014(5) 0.034(6) 0.025(5) -0.004(5) -0.004(4) 0.005(4)
O14 0.016(5) 0.023(5) 0.022(6) 0.001(4) 0.002(4) -0.001(4)
O15 0.015(5) 0.014(4) 0.027(6) -0.002(4) 0.001(4) 0.001(4)
O16 0.014(5) 0.019(5) 0.021(5) -0.003(4) 0.000(4) -0.001(4)
O17 0.015(5) 0.025(5) 0.027(6) -0.003(5) -0.001(4) -0.006(4)
O18 0.027(6) 0.018(5) 0.025(6) 0.005(4) -0.010(5) -0.004(4)
O19 0.025(6) 0.017(5) 0.016(5) -0.002(4) -0.003(4) -0.013(4)
O21 0.025(6) 0.015(5) 0.019(5) 0.003(4) 0.002(4) -0.006(4)
O23 0.023(6) 0.013(4) 0.026(5) -0.006(4) 0.000(4) 0.004(4)
O24 0.009(4) 0.027(5) 0.031(6) -0.001(5) -0.001(4) -0.005(4)
O25 0.025(5) 0.025(5) 0.031(5) 0.008(4) -0.003(6) -0.004(5)
O27 0.017(5) 0.015(5) 0.048(7) 0.000(5) -0.011(5) 0.001(4)
O29 0.008(4) 0.033(5) 0.027(6) 0.002(5) -0.001(4) -0.002(4)
O30 0.019(5) 0.023(5) 0.020(5) -0.008(4) 0.003(4) -0.002(4)
O33 0.030(6) 0.012(4) 0.036(7) 0.000(4) -0.008(5) 0.002(4)
O34 0.017(5) 0.015(5) 0.027(5) 0.000(4) -0.001(4) 0.000(4)
O38 0.021(5) 0.017(4) 0.025(5) -0.002(4) -0.004(4) -0.008(4)
O42 0.024(6) 0.019(5) 0.036(6) 0.007(5) -0.002(5) -0.003(4)
K1 0.0162(15) 0.0407(17) 0.0310(16) 0.0108(14) 0.0022(14) -0.0030(13)
O10 0.008(4) 0.015(4) 0.031(5) -0.004(5) 0.001(4) 0.001(4)
O20 0.019(5) 0.019(4) 0.025(5) -0.002(5) 0.000(4) 0.000(4)
Na1 0.126(9) 0.040(4) 0.040(4) -0.008(5) 0.013(5) -0.001(6)
N10 0.024(7) 0.021(6) 0.033(7) -0.014(5) 0.000(6) -0.001(5)
O22 0.12(2) 0.087(17) 0.023(9) 0.000 0.000 -0.003(19)
O26 0.028(6) 0.018(5) 0.030(6) 0.001(4) -0.002(5) 0.004(4)
O28 0.049(8) 0.016(5) 0.028(6) 0.000(4) -0.002(5) -0.004(5)
O31 0.010(5) 0.021(5) 0.030(5) 0.000(4) 0.000(4) 0.001(4)
O35 0.021(5) 0.016(5) 0.031(6) 0.000(4) 0.006(4) -0.005(4)
N18 0.027(7) 0.016(5) 0.021(6) -0.003(5) -0.002(5) 0.002(5)
N20 0.024(7) 0.022(6) 0.017(6) -0.001(5) 0.003(5) 0.007(5)
N21 0.028(7) 0.024(6) 0.019(6) 0.005(5) 0.000(5) -0.002(5)
N22 0.027(8) 0.027(7) 0.028(7) 0.006(6) -0.004(5) 0.000(5)
N23 0.021(7) 0.025(6) 0.025(6) 0.003(5) 0.000(5) -0.005(5)
O36 0.021(5) 0.029(5) 0.050(7) 0.021(6) 0.010(5) 0.004(4)
N29 0.026(7) 0.013(5) 0.021(6) 0.002(5) 0.002(5) 0.010(4)
N30 0.024(7) 0.019(6) 0.037(8) 0.006(6) 0.008(6) -0.006(5)
O32 0.030(7) 0.021(5) 0.053(8) 0.013(5) -0.005(6) 0.007(5)
C33 0.016(7) 0.025(7) 0.023(7) -0.007(6) -0.005(6) 0.003(6)
N36 0.023(7) 0.023(6) 0.017(6) -0.002(5) -0.007(5) 0.008(5)
O37 0.035(7) 0.013(5) 0.041(7) 0.002(5) 0.002(5) 0.001(4)
N44 0.019(7) 0.016(6) 0.041(8) 0.005(5) 0.001(6) -0.004(5)
C45 0.023(7) 0.016(6) 0.019(7) -0.001(6) -0.005(6) 0.005(5)
C47 0.006(6) 0.022(7) 0.038(9) 0.012(6) -0.003(6) -0.001(5)
C48 0.036(9) 0.020(7) 0.023(8) 0.001(6) 0.009(7) 0.002(6)
C50 0.026(8) 0.025(7) 0.026(8) -0.005(6) -0.007(6) 0.000(6)
N51 0.025(8) 0.034(7) 0.022(6) 0.003(6) 0.005(5) 0.001(5)
C52 0.027(8) 0.024(7) 0.021(7) -0.003(6) 0.010(6) 0.003(6)
C54 0.035(10) 0.042(10) 0.026(9) -0.005(7) 0.004(7) 0.003(7)
C58 0.018(7) 0.021(7) 0.025(7) -0.001(6) 0.001(6) 0.003(6)
N59 0.021(7) 0.023(6) 0.034(8) -0.006(5) 0.006(6) -0.006(5)
C60 0.014(7) 0.022(7) 0.018(6) -0.009(5) -0.001(5) -0.003(5)
C62 0.017(7) 0.023(7) 0.032(8) -0.006(6) 0.000(6) -0.007(6)
C63 0.017(7) 0.020(6) 0.029(7) -0.006(6) 0.003(6) 0.008(5)
C65 0.032(9) 0.023(7) 0.025(8) 0.003(6) 0.003(7) 0.001(6)
N67 0.030(7) 0.022(6) 0.024(7) -0.001(5) -0.007(6) -0.003(5)
C68 0.023(9) 0.042(10) 0.044(11) -0.009(8) 0.010(8) -0.001(7)
C71 0.026(8) 0.023(7) 0.033(8) 0.004(6) 0.004(7) 0.001(6)
C73 0.004(6) 0.016(6) 0.039(8) -0.003(6) -0.003(5) -0.003(5)
C74 0.011(7) 0.033(8) 0.050(11) 0.003(8) 0.004(7) -0.002(6)
C79 0.041(11) 0.033(9) 0.037(10) -0.006(8) -0.019(8) 0.005(8)
C80 0.024(8) 0.032(8) 0.021(7) -0.014(6) 0.000(6) 0.002(6)
C81 0.032(9) 0.026(8) 0.026(8) -0.003(7) -0.012(7) -0.006(6)
C83 0.021(8) 0.028(8) 0.034(9) -0.005(7) -0.003(6) 0.001(6)
C84 0.034(10) 0.040(9) 0.020(8) -0.003(7) -0.003(6) -0.006(7)
C85 0.026(9) 0.035(9) 0.057(12) -0.014(9) 0.004(8) 0.002(7)
C93 0.015(7) 0.021(7) 0.037(9) -0.008(6) -0.003(6) 0.002(5)
C94 0.040(10) 0.036(9) 0.022(8) 0.011(7) 0.000(7) -0.016(7)
C95 0.035(10) 0.027(8) 0.027(8) -0.003(7) -0.002(7) -0.004(7)
C102 0.054(13) 0.050(12) 0.030(10) -0.020(9) 0.002(9) -0.015(9)
O39 0.051(8) 0.026(6) 0.034(7) 0.005(5) -0.010(6) -0.011(5)
N9 0.018(6) 0.033(7) 0.033(7) 0.003(6) -0.005(5) -0.007(5)
C11 0.025(8) 0.038(9) 0.029(8) -0.011(7) 0.013(7) -0.001(7)
O40 0.032(6) 0.018(5) 0.030(6) 0.005(4) -0.005(5) -0.004(4)
N14 0.034(8) 0.016(6) 0.035(8) 0.003(5) -0.006(6) 0.001(5)
N15 0.015(6) 0.028(7) 0.028(7) -0.007(5) -0.007(5) 0.005(5)
C16 0.014(7) 0.024(7) 0.047(10) 0.002(7) -0.012(6) 0.003(5)
N19 0.018(6) 0.024(6) 0.032(7) -0.003(5) -0.007(5) 0.003(5)
C22 0.036(10) 0.049(11) 0.024(9) -0.006(7) -0.010(7) -0.009(8)
C24 0.018(7) 0.037(9) 0.024(8) 0.007(7) -0.011(6) 0.001(6)
N25 0.025(7) 0.020(6) 0.036(8) -0.003(5) 0.006(6) -0.005(5)
C26 0.023(8) 0.036(9) 0.020(7) 0.011(7) 0.009(6) 0.010(6)
C27 0.025(8) 0.033(8) 0.037(9) -0.001(7) -0.020(7) -0.004(6)
C28 0.021(7) 0.025(7) 0.026(8) -0.002(6) -0.002(6) 0.004(6)
N31 0.021(7) 0.017(6) 0.034(7) -0.009(5) -0.005(6) 0.002(5)
C32 0.027(8) 0.022(7) 0.028(8) 0.005(6) -0.009(6) 0.002(6)
C41 0.017(7) 0.019(7) 0.031(8) -0.001(6) -0.012(6) 0.006(5)
C34 0.022(8) 0.023(7) 0.042(10) -0.012(7) -0.016(7) 0.011(6)
C38 0.025(8) 0.021(7) 0.026(8) -0.006(6) 0.007(6) -0.007(6)
C39 0.025(8) 0.026(8) 0.042(10) 0.002(7) 0.003(7) -0.005(6)
C40 0.029(8) 0.021(7) 0.030(8) 0.005(6) -0.010(7) 0.004(6)
O41 0.040(7) 0.022(6) 0.037(7) -0.001(5) -0.010(5) -0.001(5)
O43 0.028(7) 0.028(6) 0.041(7) 0.004(5) -0.006(5) 0.002(5)
O44 0.16(3) 0.13(2) 0.087(15) 0.022(14) -0.082(19) -0.012(19)
N45 0.018(6) 0.021(6) 0.032(7) 0.009(5) -0.007(5) -0.006(5)
O45 0.041(9) 0.031(7) 0.102(14) 0.001(8) -0.022(9) -0.003(6)
C2 0.007(6) 0.022(7) 0.030(8) 0.007(6) -0.006(5) 0.002(5)
Na2 0.089(10) 0.142(13) 0.082(9) 0.005(9) -0.012(7) 0.037(9)
O48 0.082(14) 0.060(11) 0.105(16) -0.011(10) 0.055(12) -0.011(9)
O49 0.12(2) 0.036(9) 0.33(4) 0.044(16) 0.15(3) 0.010(11)
O53 0.20(4) 0.14(3) 0.19(3) 0.01(2) 0.10(3) 0.05(3)

loop_
_atom_type_symbol
_atom_type_description
_atom_type_scat_dispersion_real
_atom_type_scat_dispersion_imag
_atom_type_scat_source
C C 0.0033 0.0016 'International Tables Vol C Tables 4.2.6.8 and 6.1.1.4'
H H 0.0000 0.0000 'International Tables Vol C Tables 4.2.6.8 and 6.1.1.4'
N N 0.0061 0.0033 'International Tables Vol C Tables 4.2.6.8 and 6.1.1.4'
O O 0.0106 0.0060 'International Tables Vol C Tables 4.2.6.8 and 6.1.1.4'
Na Na 0.0362 0.0249 'International Tables Vol C Tables 4.2.6.8 and 6.1.1.4'
P P 0.1023 0.0942 'International Tables Vol C Tables 4.2.6.8 and 6.1.1.4'
K K 0.2009 0.2494 'International Tables Vol C Tables 4.2.6.8 and 6.1.1.4'
W W -0.8490 6.8722 'International Tables Vol C Tables 4.2.6.8 and 6.1.1.4'

loop_
_geom_angle_atom_site_label_1
_geom_angle_atom_site_label_2
_geom_angle_atom_site_label_3
_geom_angle
_geom_angle_site_symmetry_1
_geom_angle_site_symmetry_3
O25 W1 O19 103.4(5) . .
O25 W1 O21 101.1(5) . .
O19 W1 O21 94.6(5) . .
O25 W1 O18 102.3(5) . .
O19 W1 O18 84.9(4) . .
O21 W1 O18 156.0(4) . .
O25 W1 O27 98.0(5) . .
O19 W1 O27 157.6(5) . .
O21 W1 O27 87.4(4) . .
O18 W1 O27 84.3(5) . .
O25 W1 O1 170.4(4) . .
O19 W1 O1 85.6(4) . .
O21 W1 O1 74.4(4) . .
O18 W1 O1 81.7(4) . .
O27 W1 O1 73.5(4) . .
O13 W2 O16 100.7(5) . .
O13 W2 O10 96.9(5) . 2
O16 W2 O10 161.9(4) . 2
O13 W2 O2 99.5(5) . .
O16 W2 O2 92.3(4) . .
O10 W2 O2 88.9(4) 2 .
O13 W2 O4 101.6(5) . .
O16 W2 O4 86.8(4) . .
O10 W2 O4 85.5(4) 2 .
O2 W2 O4 158.7(4) . .
O13 W2 O9 171.8(4) . .
O16 W2 O9 83.7(4) . .
O10 W2 O9 79.4(4) 2 .
O2 W2 O9 73.4(4) . .
O4 W2 O9 85.4(4) . .
O17 W3 O10 98.2(5) . .
O17 W3 O3 101.6(5) . .
O10 W3 O3 91.5(4) . .
O17 W3 O2 98.5(5) . .
O10 W3 O2 92.0(4) . .
O3 W3 O2 158.9(4) . .
O17 W3 O15 98.8(5) . .
O10 W3 O15 162.9(4) . .
O3 W3 O15 84.9(4) . .
O2 W3 O15 85.7(4) . .
O17 W3 O9 171.8(4) . .
O10 W3 O9 82.2(4) . .
O3 W3 O9 86.6(4) . .
O2 W3 O9 73.3(4) . .
O15 W3 O9 80.9(4) . .
O11 W4 O18 99.4(5) . .
O11 W4 O34 99.5(5) . .
O18 W4 O34 93.8(5) . .
O11 W4 O5 102.6(5) . .
O18 W4 O5 87.3(5) . .
O34 W4 O5 157.3(4) . .
O11 W4 O20 97.4(5) . 2
O18 W4 O20 162.6(4) . 2
O34 W4 O20 87.9(4) . 2
O5 W4 O20 84.5(4) . 2
O11 W4 O8 173.3(4) . .
O18 W4 O8 83.0(4) . .
O34 W4 O8 74.0(4) . .
O5 W4 O8 83.7(4) . .
O20 W4 O8 80.8(4) 2 .
O12 W5 O20 99.1(5) . .
O12 W5 O5 101.6(5) . .
O20 W5 O5 91.3(4) . .
O12 W5 O30 99.2(5) . .
O20 W5 O30 92.2(4) . .
O5 W5 O30 158.1(4) . .
O12 W5 O19 96.3(5) . .
O20 W5 O19 164.5(4) . .
O5 W5 O19 84.5(4) . .
O30 W5 O19 86.3(4) . .
O12 W5 O6 171.8(4) . .
O20 W5 O6 85.1(4) . .
O5 W5 O6 85.3(4) . .
O30 W5 O6 73.5(4) . .
O19 W5 O6 79.7(4) . .
O29 W6 O38 99.6(5) . .
O29 W6 O4 102.7(5) . .
O38 W6 O4 92.4(4) . .
O29 W6 O34 99.0(5) . .
O38 W6 O34 92.5(4) . .
O4 W6 O34 156.6(4) . .
O29 W6 O7 96.9(5) . .
O38 W6 O7 163.5(4) . .
O4 W6 O7 83.2(4) . .
O34 W6 O7 85.6(4) . .
O29 W6 O8 171.4(4) . .
O38 W6 O8 84.0(4) . .
O4 W6 O8 84.9(4) . .
O34 W6 O8 72.9(4) . .
O7 W6 O8 79.8(4) . .
O24 W7 O14 99.6(5) . .
O24 W7 O30 100.3(5) . .
O14 W7 O30 94.6(5) . .
O24 W7 O3 101.5(5) . .
O14 W7 O3 88.7(4) . .
O30 W7 O3 157.1(5) . .
O24 W7 O38 97.7(4) . 2
O14 W7 O38 162.2(4) . 2
O30 W7 O38 86.6(4) . 2
O3 W7 O38 83.6(4) . 2
O24 W7 O6 172.8(5) . .
O14 W7 O6 83.9(4) . .
O30 W7 O6 73.1(4) . .
O3 W7 O6 84.8(4) . .
O38 W7 O6 79.5(4) 2 .
O33 W8 O7 103.7(5) . .
O33 W8 O27 100.8(5) . .
O7 W8 O27 94.1(5) . .
O33 W8 O16 102.0(5) . .
O7 W8 O16 86.1(4) . .
O27 W8 O16 156.4(4) . .
O33 W8 O23 99.6(5) . .
O7 W8 O23 156.2(4) . .
O27 W8 O23 86.2(4) . .
O16 W8 O23 84.2(4) . .
O33 W8 O1 170.0(4) . .
O7 W8 O1 85.2(4) . .
O27 W8 O1 73.5(4) . .
O16 W8 O1 82.9(4) . .
O23 W8 O1 72.0(3) . .
O42 W9 O23 102.3(5) . .
O42 W9 O15 103.0(5) . .
O23 W9 O15 94.3(4) . .
O42 W9 O21 99.6(5) . .
O23 W9 O21 88.2(4) . .
O15 W9 O21 156.1(4) . .
O42 W9 O14 102.0(5) . .
O23 W9 O14 155.2(4) . .
O15 W9 O14 84.7(4) . .
O21 W9 O14 83.2(4) . .
O42 W9 O1 171.1(4) . .
O23 W9 O1 73.9(4) . .
O15 W9 O1 85.4(4) . .
O21 W9 O1 72.5(4) . .
O14 W9 O1 81.4(4) . .
O8 P10 O9 111.3(6) . .
O8 P10 O6 111.6(5) . .
O9 P10 O6 112.9(6) . .
O8 P10 O1 108.3(5) . .
O9 P10 O1 105.3(5) . .
O6 P10 O1 107.1(5) . .
P10 O1 W1 124.7(5) . .
P10 O1 W8 124.5(5) . .
W1 O1 W8 91.1(3) . .
P10 O1 W9 125.5(5) . .
W1 O1 W9 90.1(3) . .
W8 O1 W9 90.4(3) . .
W2 O2 W3 121.9(5) . .
W3 O3 W7 149.3(6) . .
W6 O4 W2 151.8(6) . .
W5 O5 W4 151.0(6) . .
P10 O6 W5 129.2(5) . .
P10 O6 W7 126.3(6) . .
W5 O6 W7 91.2(3) . .
W8 O7 W6 152.6(6) . .
P10 O8 W4 126.1(5) . .
P10 O8 W6 129.5(6) . .
W4 O8 W6 89.7(3) . .
P10 O9 W2 128.5(6) . .
P10 O9 W3 129.4(6) . .
W2 O9 W3 91.0(3) . .
W4 O11 Na1 115.5(5) . 2
W5 O12 Na1 116.3(5) . .
W2 O13 Na1 121.0(6) . 2_556
W7 O14 W9 149.9(6) . .
W9 O15 W3 152.4(6) . .
W2 O16 W8 149.1(6) . .
W3 O17 Na1 121.7(6) . 1_556
W4 O18 W1 151.1(7) . .
W1 O19 W5 152.8(6) . .
W1 O21 W9 123.0(5) . .
W9 O23 W8 123.7(5) . .
W1 O25 K1 170.7(6) . .
W8 O27 W1 121.8(5) . .
W7 O30 W5 122.2(5) . .
W4 O34 W6 123.3(5) . .
W6 O38 W7 163.4(6) . 2
O31 K1 O25 107.4(4) . .
O31 K1 O26 125.4(4) . .
O25 K1 O26 126.4(4) . .
O31 K1 O35 68.7(3) . .
O25 K1 O35 138.9(3) . .
O26 K1 O35 65.0(3) . .
O31 K1 O40 126.2(3) . .
O25 K1 O40 85.0(4) . .
O26 K1 O40 72.2(3) . .
O35 K1 O40 131.6(3) . .
O31 K1 O41 70.2(4) . .
O25 K1 O41 76.8(3) . .
O26 K1 O41 126.5(4) . .
O35 K1 O41 132.2(4) . .
O40 K1 O41 62.0(4) . .
O31 K1 O49 99.5(5) . .
O25 K1 O49 88.0(6) . .
O26 K1 O49 75.8(7) . .
O35 K1 O49 54.3(5) . .
O40 K1 O49 133.8(5) . .
O41 K1 O49 157.6(7) . .
W3 O10 W2 163.1(5) . 2
W5 O20 W4 163.4(6) . 2
O54 Na1 O12 108.2(12) . .
O54 Na1 O17 79.2(12) . 1_554
O12 Na1 O17 79.0(4) . 1_554
O54 Na1 O11 116.7(12) . 2
O12 Na1 O11 106.6(4) . 2
O17 Na1 O11 159.0(6) 1_554 2
O54 Na1 O13 89.6(11) . 2_554
O12 Na1 O13 158.0(6) . 2_554
O17 Na1 O13 92.3(4) 1_554 2_554
O11 Na1 O13 75.0(4) 2 2_554
C38 N10 C84 121.1(14) . .
C38 N10 C80 114.1(14) . .
C84 N10 C80 124.7(13) . .
C73 O26 K1 141.5(9) . .
C2 O31 K1 139.6(9) . .
C93 O35 K1 134.1(9) . .
C93 N18 C58 119.9(13) . .
C93 N18 C65 114.0(13) . .
C58 N18 C65 125.0(13) . .
C73 N20 C60 119.0(12) . .
C73 N20 C45 114.8(12) . .
C60 N20 C45 126.1(13) . .
C52 N21 C65 115.0(14) . .
C52 N21 C94 121.1(14) . .
C65 N21 C94 124.0(14) . .
C52 N22 C26 120.0(14) . .
C52 N22 C48 113.9(13) . .
C26 N22 C48 126.0(14) . .
C93 N23 C48 112.7(13) . .
C93 N23 C60 123.4(13) . .
C48 N23 C60 123.8(13) . .
C71 O36 Na2 136.1(12) . .
C38 N29 C28 119.3(11) . .
C38 N29 C63 113.6(12) . .
C28 N29 C63 124.2(12) . .
C33 N30 C47 112.6(14) . .
C33 N30 C94 120.6(14) . .
C47 N30 C94 126.5(14) . .
C33 O32 Na2 138.7(11) . .
O32 C33 N30 126.0(16) . .
O32 C33 N59 124.3(15) . .
N30 C33 N59 109.7(14) . .
C73 N36 C41 113.9(13) . .
C73 N36 C28 118.3(12) . .
C41 N36 C28 127.7(12) . .
C52 O37 Na2 141.8(11) . .
C71 N44 C81 115.2(14) . .
C71 N44 C39 119.0(14) . .
C81 N44 C39 125.7(14) . .
N20 C45 N19 113.9(12) . .
N20 C45 C22 110.9(13) . .
N19 C45 C22 112.1(13) . .
N20 C45 C41 102.7(11) . .
N19 C45 C41 100.9(11) . .
C22 C45 C41 115.8(14) . .
N31 C47 N30 113.3(12) . .
N31 C47 C74 110.0(13) . .
N30 C47 C74 110.7(13) . .
N31 C47 C62 104.5(12) . .
N30 C47 C62 102.3(12) . .
C74 C47 C62 115.8(13) . .
N23 C48 N22 112.8(13) . .
N23 C48 C54 113.3(14) . .
N22 C48 C54 112.6(14) . .
N23 C48 C65 102.8(13) . .
N22 C48 C65 101.0(12) . .
C54 C48 C65 113.3(14) . .
O39 C50 N67 125.2(15) . .
O39 C50 N14 127.0(15) . .
N67 C50 N14 107.8(14) . .
C71 N51 C95 114.3(14) . .
C71 N51 C83 118.8(14) . .
C95 N51 C83 126.6(14) . .
O37 C52 N21 127.1(16) . .
O37 C52 N22 125.1(16) . .
N21 C52 N22 107.8(13) . .
N18 C58 N31 112.2(12) . .
C33 N59 C39 121.3(14) . .
C33 N59 C62 111.9(13) . .
C39 N59 C62 125.9(14) . .
N20 C60 N23 116.6(12) . .
N59 C62 N45 112.5(12) . .
N59 C62 C16 112.9(12) . .
N45 C62 C16 110.7(13) . .
N59 C62 C47 103.3(12) . .
N45 C62 C47 101.7(11) . .
C16 C62 C47 115.0(13) . .
N14 C63 N29 113.6(12) . .
N14 C63 C85 113.7(14) . .
N29 C63 C85 108.8(13) . .
N14 C63 C80 102.7(12) . .
N29 C63 C80 102.0(12) . .
C85 C63 C80 115.4(13) . .
N21 C65 N18 113.5(13) . .
N21 C65 C11 114.8(14) . .
N18 C65 C11 110.8(13) . .
N21 C65 C48 102.2(13) . .
N18 C65 C48 100.5(12) . .
C11 C65 C48 114.0(14) . .
C50 N67 C83 119.3(14) . .
C50 N67 C80 112.6(13) . .
C83 N67 C80 126.9(14) . .
O36 C71 N44 127.8(15) . .
O36 C71 N51 125.1(15) . .
N44 C71 N51 107.1(14) . .
O26 C73 N20 129.5(14) . .
O26 C73 N36 124.0(15) . .
N20 C73 N36 106.4(12) . .
N67 C80 N10 113.1(13) . .
N67 C80 C68 111.9(14) . .
N10 C80 C68 111.6(15) . .
N67 C80 C63 101.9(13) . .
N10 C80 C63 101.8(12) . .
C68 C80 C63 115.9(14) . .
N44 C81 N25 114.7(14) . .
N44 C81 C79 110.7(15) . .
N25 C81 C79 112.3(14) . .
N44 C81 C95 102.3(13) . .
N25 C81 C95 101.7(13) . .
C79 C81 C95 114.5(15) . .
N67 C83 N51 113.9(13) . .
N9 C84 N10 113.6(13) . .
O35 C93 N23 124.9(14) . .
O35 C93 N18 125.5(14) . .
N23 C93 N18 109.5(14) . .
N21 C94 N30 115.1(13) . .
N9 C95 N51 112.4(14) . .
N9 C95 C102 115.6(15) . .
N51 C95 C102 110.0(15) . .
N9 C95 C81 102.0(13) . .
N51 C95 C81 100.5(13) . .
C102 C95 C81 115.2(15) . .
C50 O39 Na2 140.4(12) . .
C24 N9 C95 114.5(13) . .
C24 N9 C84 119.8(14) . .
C95 N9 C84 125.6(14) . .
C38 O40 K1 133.2(10) . .
C50 N14 C63 114.1(14) . .
C50 N14 C34 119.6(14) . .
C63 N14 C34 126.3(14) . .
C40 N15 C41 112.0(13) . .
C40 N15 C34 120.2(14) . .
C41 N15 C34 127.8(14) . .
C40 N19 C26 121.5(14) . .
C40 N19 C45 112.8(14) . .
C26 N19 C45 125.4(13) . .
O41 C24 N25 126.3(16) . .
O41 C24 N9 125.8(15) . .
N25 C24 N9 107.8(14) . .
C24 N25 C81 114.0(14) . .
C24 N25 C32 120.0(13) . .
C81 N25 C32 125.5(14) . .
N19 C26 N22 116.7(12) . .
N29 C28 N36 112.4(12) . .
C2 N31 C47 111.6(13) . .
C2 N31 C58 121.7(12) . .
C47 N31 C58 126.7(14) . .
N45 C32 N25 112.1(13) . .
N15 C41 N36 113.4(12) . .
N15 C41 C27 111.6(12) . .
N36 C41 C27 110.6(14) . .
N15 C41 C45 104.2(12) . .
N36 C41 C45 102.1(11) . .
C27 C41 C45 114.6(13) . .
N14 C34 N15 115.5(12) . .
O40 C38 N10 126.6(16) . .
O40 C38 N29 125.9(14) . .
N10 C38 N29 107.6(13) . .
N59 C39 N44 111.8(13) . .
O43 C40 N15 126.6(16) . .
O43 C40 N19 123.6(16) . .
N15 C40 N19 109.8(14) . .
C24 O41 K1 135.1(11) . .
C2 N45 C32 121.2(13) . .
C2 N45 C62 112.7(13) . .
C32 N45 C62 125.9(13) . .
Na2 O45 Na2 78.0(8) . 2_565
O31 C2 N31 125.8(14) . .
O31 C2 N45 124.7(14) . .
N31 C2 N45 109.3(12) . .
O45 Na2 O45 97.4(8) . 2_565
O45 Na2 O48 137.9(9) . .
O45 Na2 O48 53.9(7) 2_565 .
O45 Na2 O53 88.1(11) . .
O45 Na2 O53 56.9(10) 2_565 .
O48 Na2 O53 97.1(12) . .
O45 Na2 O36 116.8(8) . .
O45 Na2 O36 96.5(8) 2_565 .
O48 Na2 O36 50.0(5) . .
O53 Na2 O36 147.0(12) . .
O45 Na2 O32 169.3(9) . .
O45 Na2 O32 91.6(7) 2_565 .
O48 Na2 O32 52.7(6) . .
O53 Na2 O32 92.1(9) . .
O36 Na2 O32 67.4(5) . .
O45 Na2 O37 103.8(8) . .
O45 Na2 O37 113.6(7) 2_565 .
O48 Na2 O37 115.5(7) . .
O53 Na2 O37 61.8(8) . .
O36 Na2 O37 125.3(6) . .
O32 Na2 O37 67.2(5) . .
O45 Na2 O39 53.1(6) . .
O45 Na2 O39 125.9(7) 2_565 .
O48 Na2 O39 115.1(7) . .
O53 Na2 O39 140.8(10) . .
O36 Na2 O39 69.2(5) . .
O32 Na2 O39 124.8(6) . .
O37 Na2 O39 116.9(7) . .
O45 Na2 Na2 55.3(6) . 2_565
O45 Na2 Na2 46.8(6) 2_565 2_565
O48 Na2 Na2 84.7(8) . 2_565
O53 Na2 Na2 78.9(8) . 2_565
O36 Na2 Na2 97.3(5) . 2_565
O32 Na2 Na2 135.2(10) . 2_565
O37 Na2 Na2 136.8(4) . 2_565
O39 Na2 Na2 82.3(5) . 2_565

loop_
_geom_bond_atom_site_label_1
_geom_bond_atom_site_label_2
_geom_bond_distance
_geom_bond_site_symmetry_2
W1 O25 1.706(10) .
W1 O19 1.853(11) .
W1 O21 1.892(11) .
W1 O18 1.959(11) .
W1 O27 1.976(12) .
W1 O1 2.362(8) .
W2 O13 1.715(11) .
W2 O16 1.861(10) .
W2 O10 1.908(10) 2
W2 O2 1.912(10) .
W2 O4 1.924(10) .
W2 O9 2.345(10) .
W3 O17 1.706(11) .
W3 O10 1.866(10) .
W3 O3 1.897(10) .
W3 O2 1.916(10) .
W3 O15 1.954(10) .
W3 O9 2.346(9) .
W4 O11 1.707(11) .
W4 O18 1.862(10) .
W4 O34 1.880(11) .
W4 O5 1.913(11) .
W4 O20 1.943(11) 2
W4 O8 2.375(10) .
W5 O12 1.725(11) .
W5 O20 1.868(11) .
W5 O5 1.887(12) .
W5 O30 1.936(11) .
W5 O19 1.982(11) .
W5 O6 2.332(10) .
W6 O29 1.716(10) .
W6 O38 1.854(10) .
W6 O4 1.880(11) .
W6 O34 1.935(11) .
W6 O7 1.987(9) .
W6 O8 2.386(10) .
W7 O24 1.713(10) .
W7 O14 1.850(10) .
W7 O30 1.905(11) .
W7 O3 1.908(10) .
W7 O38 1.958(10) 2
W7 O6 2.374(9) .
W8 O33 1.707(11) .
W8 O7 1.859(10) .
W8 O27 1.916(13) .
W8 O16 1.952(11) .
W8 O23 1.997(11) .
W8 O1 2.403(9) .
W9 O42 1.702(11) .
W9 O23 1.874(11) .
W9 O15 1.880(11) .
W9 O21 1.947(10) .
W9 O14 1.979(10) .
W9 O1 2.406(9) .
P10 O8 1.523(10) .
P10 O9 1.524(9) .
P10 O6 1.540(10) .
P10 O1 1.570(8) .
O11 Na1 2.839(14) 2
O12 Na1 2.665(14) .
O13 Na1 2.921(15) 2_556
O17 Na1 2.809(15) 1_556
O25 K1 2.712(10) .
O38 W7 1.958(10) 2
K1 O31 2.632(10) .
K1 O26 2.724(12) .
K1 O35 2.851(12) .
K1 O40 2.861(13) .
K1 O41 2.865(13) .
K1 O49 3.15(3) .
O10 W2 1.908(10) 2
O20 W4 1.943(11) 2
Na1 O54 2.43(5) .
Na1 O17 2.809(15) 1_554
Na1 O11 2.839(14) 2
Na1 O13 2.921(15) 2_554
N10 C38 1.367(19) .
N10 C84 1.47(2) .
N10 C80 1.48(2) .
O26 C73 1.216(18) .
O31 C2 1.250(17) .
O35 C93 1.25(2) .
N18 C93 1.36(2) .
N18 C58 1.458(19) .
N18 C65 1.47(2) .
N20 C73 1.35(2) .
N20 C60 1.438(18) .
N20 C45 1.449(18) .
N21 C52 1.37(2) .
N21 C65 1.44(2) .
N21 C94 1.47(2) .
N22 C52 1.37(2) .
N22 C26 1.46(2) .
N22 C48 1.47(2) .
N23 C93 1.36(2) .
N23 C48 1.47(2) .
N23 C60 1.465(18) .
O36 C71 1.223(19) .
O36 Na2 2.85(2) .
N29 C38 1.37(2) .
N29 C28 1.45(2) .
N29 C63 1.475(16) .
N30 C33 1.35(2) .
N30 C47 1.456(19) .
N30 C94 1.47(2) .
O32 C33 1.239(19) .
O32 Na2 2.851(18) .
C33 N59 1.35(2) .
N36 C73 1.411(18) .
N36 C41 1.442(19) .
N36 C28 1.50(2) .
O37 C52 1.226(18) .
O37 Na2 2.91(2) .
N44 C71 1.37(2) .
N44 C81 1.45(2) .
N44 C39 1.48(2) .
C45 N19 1.46(2) .
C45 C22 1.51(2) .
C45 C41 1.59(2) .
C47 N31 1.453(18) .
C47 C74 1.54(2) .
C47 C62 1.56(2) .
C48 C54 1.49(2) .
C48 C65 1.63(3) .
C50 O39 1.23(2) .
C50 N67 1.37(2) .
C50 N14 1.38(2) .
N51 C71 1.39(2) .
N51 C95 1.47(2) .
N51 C83 1.48(2) .
C58 N31 1.468(19) .
N59 C39 1.44(2) .
N59 C62 1.46(2) .
C62 N45 1.465(19) .
C62 C16 1.53(2) .
C63 N14 1.43(2) .
C63 C85 1.51(2) .
C63 C80 1.59(2) .
C65 C11 1.54(2) .
N67 C83 1.46(2) .
N67 C80 1.47(2) .
C68 C80 1.49(2) .
C79 C81 1.50(2) .
C81 N25 1.46(2) .
C81 C95 1.64(3) .
C84 N9 1.47(2) .
C95 N9 1.45(2) .
C95 C102 1.51(2) .
O39 Na2 2.93(2) .
N9 C24 1.38(2) .
O40 C38 1.22(2) .
N14 C34 1.45(2) .
N15 C40 1.35(2) .
N15 C41 1.442(19) .
N15 C34 1.47(2) .
N19 C40 1.37(2) .
N19 C26 1.44(2) .
C24 O41 1.21(2) .
C24 N25 1.38(2) .
N25 C32 1.45(2) .
C27 C41 1.53(2) .
N31 C2 1.36(2) .
C32 N45 1.46(2) .
C40 O43 1.29(2) .
N45 C2 1.37(2) .
O45 Na2 2.25(2) .
O45 Na2 2.54(2) 2_565
Na2 O45 2.54(2) 2_565
Na2 O48 2.57(3) .
Na2 O53 2.83(4) .
Na2 Na2 3.02(3) 2_565
